data_7052539
loop_
_publ_author_name
'Sinenkov, Mikhail A.'
'Fukin, Georgy K.'
'Cherkasov, Anton V.'
'Ajellal, Noureddine'
'Roisnel, Thierry'
'Kerton, Francesca M.'
'Carpentier, Jean-Fran\,cois'
'Trifonov, Alexander A.'

_publ_section_title
;
 Neodymium borohydride complexes supported by diamino-bis(phenoxide)
 ligands: diversity of synthetic and structural chemistry, and
 catalytic activity in ring-opening polymerization of cyclic esters
;
_journal_issue 1
_journal_name_full 'New Journal of Chemistry'
_journal_page_first 204
_journal_paper_doi 10.1039/c0nj00486c
_journal_volume 35
_journal_year 2011
_chemical_formula_sum 'C74 H122 Li N4 Nd O4'
_chemical_formula_weight 1282.94
_chemical_name_systematic
;
?
;
_space_group_IT_number 14
_symmetry_cell_setting monoclinic
_symmetry_space_group_name_Hall '-P 2yn'
_symmetry_space_group_name_H-M 'P 1 21/n 1'
_atom_sites_solution_hydrogens geom
_atom_sites_solution_primary direct
_atom_sites_solution_secondary difmap
_audit_creation_method SHELXL-97
_cell_angle_alpha 90.00
_cell_angle_beta 92.5490(10)
_cell_angle_gamma 90.00
_cell_formula_units_Z 4
_cell_length_a 15.0652(8)
_cell_length_b 18.9200(10)
_cell_length_c 26.4699(15)
_cell_measurement_reflns_used 900
_cell_measurement_temperature 100(2)
_cell_measurement_theta_max 30
_cell_measurement_theta_min 2
_cell_volume 7537.3(7)
_computing_cell_refinement 'Bruker SMART'
_computing_data_collection 'Bruker SMART'
_computing_data_reduction 'Bruker SHELXTL'
_computing_molecular_graphics 'Bruker SHELXTL'
_computing_publication_material 'Bruker SHELXTL'
_computing_structure_refinement 'SHELXL-97 (Sheldrick, 1997)'
_computing_structure_solution 'SHELXS-97 (Sheldrick, 1990)'
_diffrn_ambient_temperature 100(2)
_diffrn_measured_fraction_theta_full 0.995
_diffrn_measured_fraction_theta_max 0.995
_diffrn_measurement_device_type 'CCD area detector'
_diffrn_measurement_method 'phi and omega scans'
_diffrn_radiation_monochromator graphite
_diffrn_radiation_source 'fine-focus sealed tube'
_diffrn_radiation_type MoK\a
_diffrn_radiation_wavelength 0.71073
_diffrn_reflns_av_R_equivalents 0.0847
_diffrn_reflns_av_sigmaI/netI 0.0666
_diffrn_reflns_limit_h_max 17
_diffrn_reflns_limit_h_min -17
_diffrn_reflns_limit_k_max 21
_diffrn_reflns_limit_k_min -21
_diffrn_reflns_limit_l_max 30
_diffrn_reflns_limit_l_min -30
_diffrn_reflns_number 53289
_diffrn_reflns_theta_full 24.00
_diffrn_reflns_theta_max 24.00
_diffrn_reflns_theta_min 2.15
_exptl_absorpt_coefficient_mu 0.734
_exptl_absorpt_correction_T_max 0.8853
_exptl_absorpt_correction_T_min 0.7831
_exptl_absorpt_correction_type multi-scan
_exptl_absorpt_process_details 'SADABS (Sheldrick, 1998a)'
_exptl_crystal_colour colorless
_exptl_crystal_density_diffrn 1.131
_exptl_crystal_density_method 'not measured'
_exptl_crystal_description prism
_exptl_crystal_F_000 2756
_exptl_crystal_size_max 0.35
_exptl_crystal_size_mid 0.28
_exptl_crystal_size_min 0.17
_refine_diff_density_max 3.051
_refine_diff_density_min -3.729
_refine_diff_density_rms 0.164
_refine_ls_extinction_method none
_refine_ls_goodness_of_fit_ref 1.069
_refine_ls_hydrogen_treatment constr
_refine_ls_matrix_type full
_refine_ls_number_parameters 762
_refine_ls_number_reflns 11788
_refine_ls_number_restraints 8
_refine_ls_restrained_S_all 1.078
_refine_ls_R_factor_all 0.1127
_refine_ls_R_factor_gt 0.0717
_refine_ls_shift/su_max 0.000
_refine_ls_shift/su_mean 0.000
_refine_ls_structure_factor_coef Fsqd
_refine_ls_weighting_details 'calc w=1/[\s^2^(Fo^2^)+(0.1425P)^2^+0.0000P] where P=(Fo^2^+2Fc^2^)/3'
_refine_ls_weighting_scheme calc
_refine_ls_wR_factor_gt 0.1863
_refine_ls_wR_factor_ref 0.2125
_reflns_number_gt 8170
_reflns_number_total 11788
_reflns_threshold_expression >2sigma(I)
_cod_data_source_file C0NJ00486C.TXT
_cod_data_source_block ndbhm
_cod_depositor_comments
;
The following automatic conversions were performed:
'_symmetry_cell_setting' value 'Monoclinic' changed to 'monoclinic'
according to '/home/saulius/struct/CIF-dictionaries/cif_core.dic'
dictionary named 'cif_core.dic' version 2.4.1 from 2010-06-29.

Automatic conversion script
Id: cif_fix_enum 1555 2011-01-17 13:19:09Z saulius 
;
_cod_original_sg_symbol_H-M P2(1)/n
_cod_database_code 7052539

loop_
_symmetry_equiv_pos_as_xyz
'x, y, z'
'-x+1/2, y+1/2, -z+1/2'
'-x, -y, -z'
'x-1/2, -y-1/2, z-1/2'

loop_
_atom_site_label
_atom_site_type_symbol
_atom_site_fract_x
_atom_site_fract_y
_atom_site_fract_z
_atom_site_U_iso_or_equiv
_atom_site_adp_type
_atom_site_occupancy
_atom_site_symmetry_multiplicity
_atom_site_calc_flag
_atom_site_refinement_flags
_atom_site_disorder_assembly
_atom_site_disorder_group
Nd1 Nd 0.397617(16) -0.209874(13) 0.076680(9) 0.01703(7) Uani 1 1 d . . .
Li1 Li 0.2886(6) -0.3199(4) 0.0120(3) 0.025(2) Uani 1 1 d . . .
O1A O 0.3318(2) -0.22521(17) -0.00356(12) 0.0214(8) Uani 1 1 d . . .
O2A O 0.3417(2) -0.32383(17) 0.08348(12) 0.0215(8) Uani 1 1 d . . .
O1B O 0.2892(2) -0.14398(17) 0.11299(12) 0.0201(8) Uani 1 1 d . . .
O2B O 0.5356(2) -0.22288(17) 0.04791(12) 0.0208(8) Uani 1 1 d . . .
N1A N 0.1634(3) -0.2900(2) 0.03244(15) 0.0225(10) Uani 1 1 d . . .
N2A N 0.2228(3) -0.3963(2) -0.03775(16) 0.0260(11) Uani 1 1 d . . .
N1B N 0.4684(2) -0.0836(2) 0.08434(14) 0.0164(9) Uani 1 1 d . . .
N2B N 0.4858(3) -0.1861(2) 0.16785(15) 0.0217(10) Uani 1 1 d . . .
C1A C 0.2761(3) -0.2079(2) -0.04344(18) 0.0194(12) Uani 1 1 d . . .
C2A C 0.3051(3) -0.2007(3) -0.09258(18) 0.0208(12) Uani 1 1 d . . .
C3A C 0.2406(3) -0.1828(3) -0.13042(18) 0.0239(13) Uani 1 1 d . . .
H3AA H 0.2596 -0.1770 -0.1639 0.029 Uiso 1 1 calc R . .
C4A C 0.1509(3) -0.1731(3) -0.12227(19) 0.0247(13) Uani 1 1 d . . .
C5A C 0.1245(3) -0.1817(3) -0.07294(18) 0.0227(13) Uani 1 1 d . . .
H5AA H 0.0638 -0.1750 -0.0658 0.027 Uiso 1 1 calc R . .
C6A C 0.1847(3) -0.2000(3) -0.03392(19) 0.0226(13) Uani 1 1 d . . .
C7A C 0.1526(3) -0.2139(3) 0.01834(19) 0.0210(12) Uani 1 1 d . . .
H7AA H 0.1867 -0.1843 0.0432 0.025 Uiso 1 1 calc R . .
H7AB H 0.0892 -0.2006 0.0195 0.025 Uiso 1 1 calc R . .
C8A C 0.1609(3) -0.3005(3) 0.08776(19) 0.0243(13) Uani 1 1 d . . .
H8AA H 0.0985 -0.2994 0.0979 0.029 Uiso 1 1 calc R . .
H8AB H 0.1931 -0.2613 0.1053 0.029 Uiso 1 1 calc R . .
C9A C 0.2022(3) -0.3694(3) 0.10382(18) 0.0199(12) Uani 1 1 d . . .
C10A C 0.1499(3) -0.4259(3) 0.12005(18) 0.0247(13) Uani 1 1 d . . .
H10A H 0.0882 -0.4184 0.1237 0.030 Uiso 1 1 calc R . .
C11A C 0.1847(4) -0.4919(3) 0.13094(19) 0.0290(14) Uani 1 1 d . A .
C12A C 0.2763(3) -0.4994(3) 0.12706(18) 0.0231(12) Uani 1 1 d . . .
H12A H 0.3017 -0.5443 0.1347 0.028 Uiso 1 1 calc R . .
C13A C 0.3334(3) -0.4451(3) 0.11256(18) 0.0220(12) Uani 1 1 d . . .
C14A C 0.2955(3) -0.3786(2) 0.10023(19) 0.0217(12) Uani 1 1 d . . .
C15A C 0.4016(3) -0.2141(3) -0.10644(19) 0.0253(13) Uani 1 1 d . . .
C16A C 0.4295(4) -0.2898(3) -0.0946(2) 0.0369(16) Uani 1 1 d . . .
H16A H 0.4111 -0.3026 -0.0607 0.055 Uiso 1 1 calc R . .
H16B H 0.4942 -0.2939 -0.0958 0.055 Uiso 1 1 calc R . .
H16C H 0.4012 -0.3218 -0.1196 0.055 Uiso 1 1 calc R . .
C17A C 0.4642(4) -0.1637(3) -0.0774(2) 0.0324(14) Uani 1 1 d . . .
H17A H 0.4592 -0.1712 -0.0410 0.049 Uiso 1 1 calc R . .
H17B H 0.4481 -0.1148 -0.0859 0.049 Uiso 1 1 calc R . .
H17C H 0.5254 -0.1728 -0.0866 0.049 Uiso 1 1 calc R . .
C18A C 0.4150(4) -0.2037(4) -0.1636(2) 0.0453(18) Uani 1 1 d . . .
H18A H 0.3985 -0.1553 -0.1733 0.068 Uiso 1 1 calc R . .
H18B H 0.3776 -0.2372 -0.1830 0.068 Uiso 1 1 calc R . .
H18C H 0.4775 -0.2118 -0.1706 0.068 Uiso 1 1 calc R . .
C19A C 0.0815(4) -0.1544(3) -0.1640(2) 0.0317(14) Uani 1 1 d . . .
C20B C 0.2199(4) 0.1305(3) 0.2524(2) 0.0297(14) Uani 1 1 d . . .
H20A H 0.2320 0.0935 0.2776 0.045 Uiso 1 1 calc R . .
H20B H 0.1597 0.1246 0.2375 0.045 Uiso 1 1 calc R . .
H20C H 0.2250 0.1770 0.2686 0.045 Uiso 1 1 calc R . .
C20A C 0.1196(4) -0.1568(4) -0.2167(2) 0.0421(17) Uani 1 1 d . . .
H20D H 0.1490 -0.2023 -0.2216 0.063 Uiso 1 1 calc R . .
H20E H 0.1628 -0.1185 -0.2199 0.063 Uiso 1 1 calc R . .
H20F H 0.0713 -0.1510 -0.2425 0.063 Uiso 1 1 calc R . .
C21A C 0.0035(4) -0.2054(4) -0.1631(2) 0.0461(18) Uani 1 1 d . . .
H21A H 0.0250 -0.2539 -0.1667 0.069 Uiso 1 1 calc R . .
H21B H -0.0391 -0.1944 -0.1911 0.069 Uiso 1 1 calc R . .
H21C H -0.0257 -0.2007 -0.1309 0.069 Uiso 1 1 calc R . .
C22A C 0.0490(5) -0.0785(4) -0.1557(3) 0.053(2) Uani 1 1 d . . .
H22A H 0.0268 -0.0742 -0.1216 0.079 Uiso 1 1 calc R . .
H22B H 0.0011 -0.0674 -0.1807 0.079 Uiso 1 1 calc R . .
H22C H 0.0984 -0.0455 -0.1596 0.079 Uiso 1 1 calc R . .
C23A C 0.0998(3) -0.3352(3) 0.00349(19) 0.0247(13) Uani 1 1 d . . .
H23A H 0.0794 -0.3105 -0.0279 0.030 Uiso 1 1 calc R . .
H23B H 0.0474 -0.3441 0.0238 0.030 Uiso 1 1 calc R . .
C24A C 0.1422(4) -0.4053(3) -0.0100(2) 0.0362(15) Uani 1 1 d . . .
H24A H 0.1566 -0.4320 0.0214 0.043 Uiso 1 1 calc R . .
H24B H 0.0989 -0.4334 -0.0308 0.043 Uiso 1 1 calc R . .
C25A C 0.2021(4) -0.3728(3) -0.0898(2) 0.0361(15) Uani 1 1 d . . .
H25A H 0.1621 -0.4070 -0.1068 0.054 Uiso 1 1 calc R . .
H25B H 0.2571 -0.3694 -0.1080 0.054 Uiso 1 1 calc R . .
H25C H 0.1732 -0.3264 -0.0893 0.054 Uiso 1 1 calc R . .
C26A C 0.2693(4) -0.4643(3) -0.0407(2) 0.0422(17) Uani 1 1 d . . .
H26A H 0.2308 -0.4987 -0.0586 0.063 Uiso 1 1 calc R . .
H26B H 0.2842 -0.4815 -0.0064 0.063 Uiso 1 1 calc R . .
H26C H 0.3240 -0.4580 -0.0589 0.063 Uiso 1 1 calc R . .
C27A C 0.1264(4) -0.5548(3) 0.1444(2) 0.0323(14) Uani 1 1 d . . .
C28A C 0.1190(8) -0.6038(6) 0.1017(5) 0.041(3) Uani 0.513(6) 1 d P A 1
H28A H 0.1786 -0.6182 0.0923 0.062 Uiso 0.513(6) 1 calc PR A 1
H28B H 0.0884 -0.5805 0.0729 0.062 Uiso 0.513(6) 1 calc PR A 1
H28C H 0.0853 -0.6456 0.1113 0.062 Uiso 0.513(6) 1 calc PR A 1
C29A C 0.0257(8) -0.5292(6) 0.1536(5) 0.042(3) Uani 0.513(6) 1 d P A 1
H29A H 0.0272 -0.4842 0.1719 0.062 Uiso 0.513(6) 1 calc PR A 1
H29B H -0.0045 -0.5649 0.1734 0.062 Uiso 0.513(6) 1 calc PR A 1
H29C H -0.0065 -0.5230 0.1209 0.062 Uiso 0.513(6) 1 calc PR A 1
C30A C 0.1587(8) -0.5880(7) 0.1916(5) 0.051(4) Uani 0.513(6) 1 d P A 1
H30A H 0.2224 -0.5978 0.1900 0.077 Uiso 0.513(6) 1 calc PR A 1
H30B H 0.1266 -0.6323 0.1965 0.077 Uiso 0.513(6) 1 calc PR A 1
H30C H 0.1487 -0.5560 0.2199 0.077 Uiso 0.513(6) 1 calc PR A 1
C28C C 0.0668(8) -0.5718(6) 0.1015(5) 0.033(3) Uani 0.487(6) 1 d P A 2
H28D H 0.1016 -0.5826 0.0721 0.050 Uiso 0.487(6) 1 calc PR A 2
H28E H 0.0278 -0.5314 0.0938 0.050 Uiso 0.487(6) 1 calc PR A 2
H28F H 0.0306 -0.6130 0.1097 0.050 Uiso 0.487(6) 1 calc PR A 2
C29C C 0.0805(8) -0.5418(7) 0.1910(5) 0.044(4) Uani 0.487(6) 1 d P A 2
H29D H 0.1242 -0.5303 0.2183 0.065 Uiso 0.487(6) 1 calc PR A 2
H29E H 0.0474 -0.5842 0.2001 0.065 Uiso 0.487(6) 1 calc PR A 2
H29F H 0.0392 -0.5022 0.1859 0.065 Uiso 0.487(6) 1 calc PR A 2
C30C C 0.1842(7) -0.6260(6) 0.1530(5) 0.035(3) Uani 0.487(6) 1 d P A 2
H30D H 0.2238 -0.6321 0.1250 0.052 Uiso 0.487(6) 1 calc PR A 2
H30E H 0.1442 -0.6668 0.1545 0.052 Uiso 0.487(6) 1 calc PR A 2
H30F H 0.2196 -0.6224 0.1849 0.052 Uiso 0.487(6) 1 calc PR A 2
C31A C 0.4337(3) -0.4576(2) 0.11163(18) 0.0203(12) Uani 1 1 d . . .
C32A C 0.4616(4) -0.5332(3) 0.1264(2) 0.0345(15) Uani 1 1 d . . .
H32A H 0.4423 -0.5436 0.1605 0.052 Uiso 1 1 calc R . .
H32B H 0.5264 -0.5374 0.1258 0.052 Uiso 1 1 calc R . .
H32C H 0.4338 -0.5667 0.1023 0.052 Uiso 1 1 calc R . .
C33A C 0.4675(3) -0.4448(3) 0.0576(2) 0.0286(14) Uani 1 1 d . . .
H33A H 0.4558 -0.3957 0.0475 0.043 Uiso 1 1 calc R . .
H33B H 0.4365 -0.4767 0.0335 0.043 Uiso 1 1 calc R . .
H33C H 0.5316 -0.4538 0.0576 0.043 Uiso 1 1 calc R . .
C34A C 0.4822(3) -0.4080(3) 0.1494(2) 0.0264(13) Uani 1 1 d . . .
H34A H 0.4595 -0.4152 0.1831 0.040 Uiso 1 1 calc R . .
H34B H 0.4720 -0.3589 0.1389 0.040 Uiso 1 1 calc R . .
H34C H 0.5460 -0.4182 0.1502 0.040 Uiso 1 1 calc R . .
C1B C 0.2792(3) -0.0803(2) 0.13469(18) 0.0171(11) Uani 1 1 d . . .
C2B C 0.2194(3) -0.0668(3) 0.17294(18) 0.0198(12) Uani 1 1 d . . .
C3B C 0.2226(3) 0.0001(3) 0.19612(19) 0.0216(12) Uani 1 1 d . . .
H3BA H 0.1834 0.0087 0.2226 0.026 Uiso 1 1 calc R . .
C4B C 0.2795(3) 0.0546(3) 0.18297(19) 0.0222(12) Uani 1 1 d . . .
C5B C 0.3321(3) 0.0407(3) 0.14290(18) 0.0215(12) Uani 1 1 d . . .
H5BA H 0.3699 0.0770 0.1315 0.026 Uiso 1 1 calc R . .
C6B C 0.3323(3) -0.0239(2) 0.11862(18) 0.0175(11) Uani 1 1 d . . .
C7B C 0.3910(3) -0.0338(3) 0.0755(2) 0.0267(13) Uani 1 1 d . . .
H7BA H 0.4147 0.0131 0.0662 0.032 Uiso 1 1 calc R . .
H7BB H 0.3543 -0.0513 0.0462 0.032 Uiso 1 1 calc R . .
C8B C 0.5234(3) -0.0738(3) 0.03997(18) 0.0201(12) Uani 1 1 d . . .
H8BA H 0.5380 -0.0229 0.0376 0.024 Uiso 1 1 calc R . .
H8BB H 0.4864 -0.0860 0.0094 0.024 Uiso 1 1 calc R . .
C9B C 0.6092(3) -0.1149(3) 0.03824(18) 0.0202(12) Uani 1 1 d . . .
C10B C 0.6872(3) -0.0755(3) 0.03007(18) 0.0200(12) Uani 1 1 d . . .
H10B H 0.6850 -0.0254 0.0306 0.024 Uiso 1 1 calc R . .
C11B C 0.7661(3) -0.1092(3) 0.02136(19) 0.0237(13) Uani 1 1 d . . .
C12B C 0.7658(3) -0.1817(3) 0.0214(2) 0.0251(13) Uani 1 1 d . . .
H12B H 0.8199 -0.2052 0.0148 0.030 Uiso 1 1 calc R . .
C13B C 0.6916(4) -0.2237(3) 0.0304(2) 0.0267(13) Uani 1 1 d . . .
C14B C 0.6101(3) -0.1887(3) 0.03911(18) 0.0180(12) Uani 1 1 d . . .
C15B C 0.1480(3) -0.1203(3) 0.18700(18) 0.0209(12) Uani 1 1 d . . .
C16B C 0.1884(4) -0.1911(3) 0.2039(2) 0.0277(14) Uani 1 1 d . . .
H16D H 0.2255 -0.2095 0.1775 0.042 Uiso 1 1 calc R . .
H16E H 0.1407 -0.2248 0.2100 0.042 Uiso 1 1 calc R . .
H16F H 0.2248 -0.1843 0.2352 0.042 Uiso 1 1 calc R . .
C17B C 0.0841(3) -0.1300(3) 0.1413(2) 0.0297(14) Uani 1 1 d . . .
H17D H 0.1173 -0.1458 0.1123 0.044 Uiso 1 1 calc R . .
H17E H 0.0547 -0.0850 0.1332 0.044 Uiso 1 1 calc R . .
H17F H 0.0394 -0.1656 0.1490 0.044 Uiso 1 1 calc R . .
C18B C 0.0923(4) -0.0952(3) 0.2313(2) 0.0293(14) Uani 1 1 d . . .
H18D H 0.0624 -0.0508 0.2221 0.044 Uiso 1 1 calc R . .
H18E H 0.1314 -0.0879 0.2614 0.044 Uiso 1 1 calc R . .
H18F H 0.0477 -0.1312 0.2384 0.044 Uiso 1 1 calc R . .
C19B C 0.2871(3) 0.1251(3) 0.2108(2) 0.0258(13) Uani 1 1 d . . .
C21B C 0.3795(4) 0.1303(3) 0.2349(2) 0.0387(16) Uani 1 1 d . . .
H21D H 0.3862 0.0958 0.2624 0.058 Uiso 1 1 calc R . .
H21E H 0.3892 0.1780 0.2485 0.058 Uiso 1 1 calc R . .
H21F H 0.4232 0.1204 0.2095 0.058 Uiso 1 1 calc R . .
C22B C 0.2692(4) 0.1856(3) 0.1733(2) 0.0361(15) Uani 1 1 d . . .
H22D H 0.3148 0.1856 0.1480 0.054 Uiso 1 1 calc R . .
H22E H 0.2707 0.2308 0.1915 0.054 Uiso 1 1 calc R . .
H22F H 0.2105 0.1792 0.1564 0.054 Uiso 1 1 calc R . .
C23B C 0.5205(3) -0.0675(3) 0.13209(17) 0.0200(12) Uani 1 1 d . . .
H23C H 0.5162 -0.0163 0.1393 0.024 Uiso 1 1 calc R . .
H23D H 0.5838 -0.0788 0.1276 0.024 Uiso 1 1 calc R . .
C24B C 0.4880(3) -0.1092(3) 0.17712(18) 0.0240(13) Uani 1 1 d . . .
H24C H 0.5276 -0.0993 0.2071 0.029 Uiso 1 1 calc R . .
H24D H 0.4276 -0.0929 0.1847 0.029 Uiso 1 1 calc R . .
C25B C 0.4368(3) -0.2193(3) 0.20836(19) 0.0252(13) Uani 1 1 d . . .
H25D H 0.4676 -0.2099 0.2411 0.038 Uiso 1 1 calc R . .
H25E H 0.4335 -0.2704 0.2027 0.038 Uiso 1 1 calc R . .
H25F H 0.3766 -0.1997 0.2084 0.038 Uiso 1 1 calc R . .
C26B C 0.5771(3) -0.2139(3) 0.1697(2) 0.0260(13) Uani 1 1 d . . .
H26D H 0.6074 -0.2004 0.2018 0.039 Uiso 1 1 calc R . .
H26E H 0.6094 -0.1942 0.1416 0.039 Uiso 1 1 calc R . .
H26F H 0.5755 -0.2655 0.1669 0.039 Uiso 1 1 calc R . .
C27B C 0.8506(3) -0.0666(3) 0.0103(2) 0.0258(13) Uani 1 1 d . . .
C28B C 0.8369(4) 0.0123(3) 0.0109(2) 0.0386(16) Uani 1 1 d . . .
H28G H 0.8170 0.0267 0.0441 0.058 Uiso 1 1 calc R . .
H28H H 0.7919 0.0254 -0.0152 0.058 Uiso 1 1 calc R . .
H28I H 0.8930 0.0361 0.0043 0.058 Uiso 1 1 calc R . .
C29B C 0.9236(4) -0.0874(3) 0.0502(2) 0.0381(16) Uani 1 1 d . . .
H29G H 0.9040 -0.0755 0.0840 0.057 Uiso 1 1 calc R . .
H29H H 0.9783 -0.0615 0.0438 0.057 Uiso 1 1 calc R . .
H29I H 0.9347 -0.1383 0.0483 0.057 Uiso 1 1 calc R . .
C30B C 0.8813(4) -0.0865(3) -0.0424(2) 0.0416(17) Uani 1 1 d . . .
H30G H 0.8349 -0.0740 -0.0679 0.062 Uiso 1 1 calc R . .
H30H H 0.8925 -0.1375 -0.0437 0.062 Uiso 1 1 calc R . .
H30I H 0.9360 -0.0608 -0.0491 0.062 Uiso 1 1 calc R . .
C31B C 0.6989(4) -0.3039(3) 0.0291(2) 0.0358(16) Uani 1 1 d . . .
C32B C 0.7938(4) -0.3292(3) 0.0194(3) 0.0445(18) Uani 1 1 d . . .
H32D H 0.8111 -0.3126 -0.0138 0.067 Uiso 1 1 calc R . .
H32E H 0.7957 -0.3810 0.0203 0.067 Uiso 1 1 calc R . .
H32F H 0.8351 -0.3102 0.0457 0.067 Uiso 1 1 calc R . .
C33B C 0.6365(4) -0.3329(3) -0.0135(2) 0.0348(15) Uani 1 1 d . . .
H33D H 0.6537 -0.3135 -0.0460 0.052 Uiso 1 1 calc R . .
H33E H 0.5753 -0.3190 -0.0073 0.052 Uiso 1 1 calc R . .
H33F H 0.6408 -0.3845 -0.0143 0.052 Uiso 1 1 calc R . .
C34B C 0.6737(4) -0.3355(3) 0.0801(2) 0.0327(15) Uani 1 1 d . . .
H34D H 0.6115 -0.3242 0.0861 0.049 Uiso 1 1 calc R . .
H34E H 0.7121 -0.3154 0.1073 0.049 Uiso 1 1 calc R . .
H34F H 0.6813 -0.3869 0.0793 0.049 Uiso 1 1 calc R . .
C1S C 0.8367 -0.1965 0.1821 0.050 Uani 1 1 d D D .
H1SA H 0.8435 -0.1887 0.1466 0.075 Uiso 1 1 d . . .
H1SB H 0.8906 -0.2160 0.1969 0.075 Uiso 1 1 d . . .
H1SC H 0.7886 -0.2289 0.1866 0.075 Uiso 1 1 d . . .
C2S C 0.8177 -0.1309 0.2061 0.050 Uani 1 1 d D . .
H2SA H 0.7669 -0.1139 0.1866 0.060 Uiso 0.50 1 d P B 1
H2SB H 0.8660 -0.1013 0.1966 0.060 Uiso 0.50 1 d P C 1
C3S C 0.8010 -0.1065 0.2560 0.050 Uani 0.50 1 d PD D 1
H3SC H 0.8573 -0.1103 0.2742 0.060 Uiso 0.50 1 d P E 1
H3SD H 0.7641 -0.1424 0.2698 0.060 Uiso 0.50 1 d P F 1
H4SA H 0.7793 -0.0468 0.3084 0.060 Uiso 0.50 1 d P G 1
H4SB H 0.8093 -0.0102 0.2614 0.060 Uiso 0.50 1 d P H 1
H2SC H 0.8543 -0.1014 0.1861 0.060 Uiso 0.50 1 d P I 2
H2SD H 0.8535 -0.1384 0.2366 0.060 Uiso 0.50 1 d P J 2
C3S' C 0.7626 -0.0762 0.2250 0.050 Uani 0.50 1 d PD D 2
H3SA H 0.7033 -0.0944 0.2206 0.060 Uiso 0.50 1 d P K 2
H3SB H 0.7665 -0.0386 0.2008 0.060 Uiso 0.50 1 d P L 2
H4SC H 0.7591 -0.0763 0.2991 0.060 Uiso 0.50 1 d P M 2
H4SD H 0.8205 -0.0182 0.2785 0.060 Uiso 0.50 1 d P N 2
C4S C 0.7643 -0.0414 0.2730 0.050 Uani 1 1 d D . .
C5S C 0.6948 0.0095 0.2770 0.050 Uani 1 1 d D D .
H5SA H 0.6853 0.0237 0.2423 0.060 Uiso 1 1 d . . .
H5SB H 0.6450 -0.0204 0.2834 0.060 Uiso 1 1 d . . .
C6S C 0.6714 0.0726 0.3029 0.050 Uani 1 1 d D . .
H6SA H 0.6130 0.0875 0.2914 0.075 Uiso 1 1 d . . .
H6SB H 0.6719 0.0636 0.3386 0.075 Uiso 1 1 d . . .
H6SC H 0.7135 0.1091 0.2962 0.075 Uiso 1 1 d . . .

loop_
_atom_site_aniso_label
_atom_site_aniso_U_11
_atom_site_aniso_U_22
_atom_site_aniso_U_33
_atom_site_aniso_U_23
_atom_site_aniso_U_13
_atom_site_aniso_U_12
Nd1 0.01556(13) 0.01510(13) 0.02068(13) -0.00089(11) 0.00383(10) -0.00022(11)
Li1 0.023(4) 0.020(4) 0.034(5) -0.002(4) 0.001(4) -0.006(4)
O1A 0.0208(17) 0.0225(18) 0.0209(17) 0.0006(14) 0.0012(14) -0.0021(14)
O2A 0.0208(17) 0.0194(17) 0.0251(17) 0.0025(15) 0.0114(14) 0.0026(14)
O1B 0.0163(16) 0.0210(18) 0.0231(17) -0.0005(14) 0.0019(14) 0.0004(14)
O2B 0.0189(17) 0.0210(18) 0.0226(17) -0.0050(14) 0.0040(14) -0.0049(14)
N1A 0.022(2) 0.024(2) 0.022(2) -0.0048(18) 0.0041(17) -0.0013(18)
N2A 0.027(2) 0.024(2) 0.027(2) -0.0055(19) 0.0041(19) -0.0033(19)
N1B 0.0155(19) 0.016(2) 0.018(2) -0.0024(16) 0.0003(16) 0.0001(16)
N2B 0.025(2) 0.019(2) 0.022(2) 0.0003(17) 0.0047(18) -0.0019(18)
C1A 0.018(2) 0.017(2) 0.024(2) -0.002(2) 0.001(2) -0.006(2)
C2A 0.024(2) 0.021(3) 0.018(2) -0.007(2) 0.000(2) -0.003(2)
C3A 0.034(3) 0.023(3) 0.015(2) -0.005(2) 0.006(2) -0.005(2)
C4A 0.031(3) 0.018(3) 0.025(3) -0.004(2) 0.000(2) 0.000(2)
C5A 0.025(3) 0.017(2) 0.026(3) -0.002(2) 0.001(2) 0.005(2)
C6A 0.026(3) 0.016(2) 0.026(3) -0.007(2) 0.001(2) 0.000(2)
C7A 0.018(2) 0.021(3) 0.024(3) -0.001(2) 0.004(2) 0.002(2)
C8A 0.022(2) 0.027(3) 0.025(3) -0.004(2) 0.005(2) -0.002(2)
C9A 0.017(2) 0.021(2) 0.022(2) -0.002(2) 0.004(2) -0.006(2)
C10A 0.026(3) 0.030(3) 0.018(2) -0.003(2) 0.004(2) -0.010(2)
C11A 0.039(3) 0.032(3) 0.016(2) -0.002(2) 0.000(2) -0.011(3)
C12A 0.029(3) 0.022(3) 0.018(2) 0.001(2) 0.004(2) -0.005(2)
C13A 0.028(3) 0.020(3) 0.018(2) -0.004(2) 0.007(2) -0.007(2)
C14A 0.028(3) 0.013(2) 0.025(3) -0.004(2) 0.009(2) -0.004(2)
C15A 0.028(3) 0.023(3) 0.026(3) -0.001(2) 0.009(2) 0.002(2)
C16A 0.019(3) 0.038(3) 0.055(4) -0.004(3) 0.010(3) 0.001(2)
C17A 0.028(3) 0.035(3) 0.035(3) 0.001(3) 0.008(2) -0.007(2)
C18A 0.037(3) 0.072(5) 0.029(3) -0.003(3) 0.013(3) 0.003(3)
C19A 0.039(3) 0.030(3) 0.026(3) 0.000(2) -0.003(2) 0.008(3)
C20B 0.034(3) 0.024(3) 0.033(3) -0.010(2) 0.012(2) 0.002(2)
C20A 0.041(3) 0.056(4) 0.029(3) 0.003(3) -0.006(3) 0.009(3)
C21A 0.045(4) 0.065(4) 0.027(3) -0.004(3) -0.003(3) 0.006(3)
C22A 0.063(4) 0.051(4) 0.043(4) 0.000(3) -0.012(3) 0.027(3)
C23A 0.019(2) 0.031(3) 0.024(3) -0.005(2) 0.003(2) -0.004(2)
C24A 0.038(3) 0.034(3) 0.037(3) -0.008(3) 0.006(3) -0.014(3)
C25A 0.040(3) 0.035(3) 0.033(3) -0.010(3) 0.005(3) -0.006(3)
C26A 0.044(3) 0.028(3) 0.053(4) -0.015(3) -0.004(3) 0.000(3)
C27A 0.031(3) 0.038(3) 0.028(3) 0.009(2) 0.003(2) -0.017(3)
C28A 0.043(7) 0.025(6) 0.056(8) 0.006(6) 0.007(6) -0.008(5)
C29A 0.039(6) 0.028(6) 0.058(8) -0.001(6) 0.007(6) -0.016(5)
C30A 0.040(7) 0.054(8) 0.059(8) 0.022(7) -0.012(6) -0.021(6)
C28C 0.025(6) 0.026(6) 0.047(7) 0.016(5) -0.004(5) -0.013(5)
C29C 0.046(7) 0.042(7) 0.045(7) -0.006(6) 0.020(6) -0.025(6)
C30C 0.019(5) 0.040(7) 0.046(7) 0.007(6) 0.011(5) -0.019(5)
C31A 0.024(2) 0.014(2) 0.025(3) 0.004(2) 0.009(2) 0.000(2)
C32A 0.031(3) 0.024(3) 0.049(4) 0.005(3) 0.009(3) 0.002(2)
C33A 0.027(3) 0.028(3) 0.031(3) 0.002(2) 0.015(2) -0.001(2)
C34A 0.022(3) 0.027(3) 0.030(3) 0.001(2) 0.006(2) 0.005(2)
C1B 0.017(2) 0.012(2) 0.022(2) 0.002(2) 0.000(2) 0.0024(19)
C2B 0.018(2) 0.021(3) 0.020(2) 0.006(2) 0.002(2) 0.002(2)
C3B 0.021(2) 0.022(3) 0.023(3) 0.003(2) 0.009(2) 0.006(2)
C4B 0.028(3) 0.017(2) 0.023(3) 0.001(2) 0.006(2) 0.003(2)
C5B 0.019(2) 0.019(2) 0.027(3) 0.011(2) 0.005(2) -0.001(2)
C6B 0.016(2) 0.015(2) 0.022(2) -0.001(2) 0.003(2) 0.0088(19)
C7B 0.027(3) 0.019(3) 0.034(3) 0.007(2) 0.002(2) 0.006(2)
C8B 0.015(2) 0.020(3) 0.025(3) -0.001(2) 0.007(2) -0.003(2)
C9B 0.018(2) 0.022(3) 0.021(2) 0.005(2) 0.008(2) 0.000(2)
C10B 0.018(2) 0.017(2) 0.025(3) 0.002(2) 0.004(2) 0.000(2)
C11B 0.022(2) 0.026(3) 0.023(3) 0.002(2) 0.003(2) 0.002(2)
C12B 0.013(2) 0.028(3) 0.035(3) 0.000(2) 0.008(2) 0.001(2)
C13B 0.026(3) 0.022(3) 0.033(3) -0.001(2) 0.006(2) 0.004(2)
C14B 0.015(2) 0.021(2) 0.019(2) 0.001(2) 0.0064(19) -0.002(2)
C15B 0.023(2) 0.022(3) 0.019(2) 0.001(2) 0.006(2) 0.005(2)
C16B 0.029(3) 0.017(3) 0.037(3) 0.005(2) 0.005(2) -0.002(2)
C17B 0.023(3) 0.028(3) 0.038(3) 0.000(3) 0.002(2) -0.003(2)
C18B 0.029(3) 0.030(3) 0.030(3) 0.000(2) 0.013(2) -0.002(2)
C19B 0.026(3) 0.020(3) 0.032(3) 0.002(2) 0.017(2) 0.004(2)
C21B 0.041(3) 0.031(3) 0.045(3) -0.016(3) 0.007(3) -0.003(3)
C22B 0.048(3) 0.015(3) 0.047(3) -0.006(2) 0.017(3) 0.003(3)
C23B 0.022(2) 0.021(3) 0.018(2) -0.001(2) 0.004(2) -0.003(2)
C24B 0.026(3) 0.028(3) 0.018(2) -0.003(2) 0.002(2) -0.005(2)
C25B 0.021(2) 0.032(3) 0.024(3) 0.005(2) 0.006(2) -0.001(2)
C26B 0.019(2) 0.030(3) 0.028(3) 0.001(2) 0.002(2) 0.004(2)
C27B 0.013(2) 0.022(3) 0.043(3) 0.000(2) 0.005(2) -0.005(2)
C28B 0.029(3) 0.027(3) 0.060(4) -0.001(3) 0.004(3) -0.006(3)
C29B 0.021(3) 0.043(3) 0.050(4) 0.006(3) 0.000(3) -0.006(3)
C30B 0.035(3) 0.044(4) 0.047(4) 0.002(3) 0.014(3) -0.011(3)
C31B 0.026(3) 0.026(3) 0.056(4) -0.003(3) 0.011(3) 0.001(2)
C32B 0.037(3) 0.027(3) 0.071(4) 0.005(3) 0.021(3) 0.006(3)
C33B 0.041(3) 0.027(3) 0.038(3) -0.002(3) 0.015(3) -0.001(3)
C34B 0.033(3) 0.018(3) 0.048(3) 0.008(2) 0.011(3) 0.010(2)
C1S 0.050 0.050 0.050 0.000 0.002 0.000
C2S 0.050 0.050 0.050 0.000 0.002 0.000
C3S 0.050 0.050 0.050 0.000 0.002 0.000
C3S' 0.050 0.050 0.050 0.000 0.002 0.000
C4S 0.050 0.050 0.050 0.000 0.002 0.000
C5S 0.050 0.050 0.050 0.000 0.002 0.000
C6S 0.050 0.050 0.050 0.000 0.002 0.000

loop_
_atom_type_symbol
_atom_type_description
_atom_type_scat_dispersion_real
_atom_type_scat_dispersion_imag
_atom_type_scat_source
C C 0.0033 0.0016 'International Tables Vol C Tables 4.2.6.8 and 6.1.1.4'
H H 0.0000 0.0000 'International Tables Vol C Tables 4.2.6.8 and 6.1.1.4'
O O 0.0106 0.0060 'International Tables Vol C Tables 4.2.6.8 and 6.1.1.4'
N N 0.0061 0.0033 'International Tables Vol C Tables 4.2.6.8 and 6.1.1.4'
Li Li -0.0003 0.0001 'International Tables Vol C Tables 4.2.6.8 and 6.1.1.4'
Nd Nd -0.1943 3.0179 'International Tables Vol C Tables 4.2.6.8 and 6.1.1.4'

loop_
_geom_angle_atom_site_label_1
_geom_angle_atom_site_label_2
_geom_angle_atom_site_label_3
_geom_angle
_geom_angle_site_symmetry_1
_geom_angle_site_symmetry_3
_geom_angle_publ_flag
O2B Nd1 O1B 151.85(11) . . ?
O2B Nd1 O1A 92.29(12) . . ?
O1B Nd1 O1A 99.64(11) . . ?
O2B Nd1 O2A 105.49(11) . . ?
O1B Nd1 O2A 101.76(11) . . ?
O1A Nd1 O2A 79.24(11) . . ?
O2B Nd1 N1B 75.40(12) . . ?
O1B Nd1 N1B 76.56(11) . . ?
O1A Nd1 N1B 109.91(12) . . ?
O2A Nd1 N1B 170.83(12) . . ?
O2B Nd1 N2B 84.11(12) . . ?
O1B Nd1 N2B 82.45(12) . . ?
O1A Nd1 N2B 175.49(12) . . ?
O2A Nd1 N2B 104.32(12) . . ?
N1B Nd1 N2B 66.57(12) . . ?
O2B Nd1 Li1 102.25(18) . . ?
O1B Nd1 Li1 103.00(18) . . ?
O1A Nd1 Li1 38.80(18) . . ?
O2A Nd1 Li1 40.46(18) . . ?
N1B Nd1 Li1 148.67(18) . . ?
N2B Nd1 Li1 144.76(18) . . ?
O1A Li1 O2A 96.2(4) . . ?
O1A Li1 N1A 96.9(4) . . ?
O2A Li1 N1A 95.3(4) . . ?
O1A Li1 N2A 129.1(5) . . ?
O2A Li1 N2A 134.1(5) . . ?
N1A Li1 N2A 86.8(3) . . ?
O1A Li1 C1A 31.17(19) . . ?
O2A Li1 C1A 125.3(4) . . ?
N1A Li1 C1A 83.1(3) . . ?
N2A Li1 C1A 100.6(4) . . ?
O1A Li1 C14A 125.7(4) . . ?
O2A Li1 C14A 30.72(19) . . ?
N1A Li1 C14A 83.2(3) . . ?
N2A Li1 C14A 105.2(4) . . ?
C1A Li1 C14A 150.0(4) . . ?
O1A Li1 C24A 139.3(4) . . ?
O2A Li1 C24A 116.9(4) . . ?
N1A Li1 C24A 59.2(3) . . ?
N2A Li1 C24A 31.3(2) . . ?
C1A Li1 C24A 108.8(3) . . ?
C14A Li1 C24A 86.5(3) . . ?
O1A Li1 Nd1 48.1(2) . . ?
O2A Li1 Nd1 48.2(2) . . ?
N1A Li1 Nd1 97.9(3) . . ?
N2A Li1 Nd1 174.7(4) . . ?
C1A Li1 Nd1 77.7(2) . . ?
C14A Li1 Nd1 77.9(2) . . ?
C24A Li1 Nd1 154.0(4) . . ?
C1A O1A Li1 100.7(4) . . ?
C1A O1A Nd1 154.7(3) . . ?
Li1 O1A Nd1 93.1(3) . . ?
C14A O2A Li1 98.5(4) . . ?
C14A O2A Nd1 160.3(3) . . ?
Li1 O2A Nd1 91.3(3) . . ?
C1B O1B Nd1 139.3(3) . . ?
C14B O2B Nd1 143.6(3) . . ?
C23A N1A C8A 113.1(4) . . ?
C23A N1A C7A 111.6(4) . . ?
C8A N1A C7A 111.7(4) . . ?
C23A N1A Li1 106.5(4) . . ?
C8A N1A Li1 106.7(4) . . ?
C7A N1A Li1 106.8(4) . . ?
C24A N2A C26A 109.6(4) . . ?
C24A N2A C25A 111.1(4) . . ?
C26A N2A C25A 107.3(4) . . ?
C24A N2A Li1 98.1(4) . . ?
C26A N2A Li1 114.2(4) . . ?
C25A N2A Li1 116.2(4) . . ?
C8B N1B C23B 110.8(4) . . ?
C8B N1B C7B 104.8(4) . . ?
C23B N1B C7B 112.2(4) . . ?
C8B N1B Nd1 107.1(3) . . ?
C23B N1B Nd1 116.7(3) . . ?
C7B N1B Nd1 104.4(3) . . ?
C25B N2B C26B 108.8(4) . . ?
C25B N2B C24B 108.0(4) . . ?
C26B N2B C24B 109.4(4) . . ?
C25B N2B Nd1 109.4(3) . . ?
C26B N2B Nd1 112.7(3) . . ?
C24B N2B Nd1 108.3(3) . . ?
O1A C1A C2A 122.6(4) . . ?
O1A C1A C6A 117.2(4) . . ?
C2A C1A C6A 120.1(4) . . ?
O1A C1A Li1 48.2(3) . . ?
C2A C1A Li1 126.2(4) . . ?
C6A C1A Li1 91.8(4) . . ?
C1A C2A C3A 116.8(4) . . ?
C1A C2A C15A 123.1(4) . . ?
C3A C2A C15A 120.1(4) . . ?
C4A C3A C2A 124.6(5) . . ?
C3A C4A C5A 116.8(5) . . ?
C3A C4A C19A 123.9(5) . . ?
C5A C4A C19A 119.4(5) . . ?
C6A C5A C4A 121.5(5) . . ?
C5A C6A C1A 120.1(5) . . ?
C5A C6A C7A 120.0(5) . . ?
C1A C6A C7A 119.8(4) . . ?
N1A C7A C6A 111.2(4) . . ?
N1A C8A C9A 111.7(4) . . ?
C10A C9A C14A 119.6(5) . . ?
C10A C9A C8A 121.2(4) . . ?
C14A C9A C8A 119.1(4) . . ?
C11A C10A C9A 122.7(5) . . ?
C10A C11A C12A 116.4(5) . . ?
C10A C11A C27A 122.4(5) . . ?
C12A C11A C27A 121.1(5) . . ?
C11A C12A C13A 124.4(5) . . ?
C12A C13A C14A 117.9(5) . . ?
C12A C13A C31A 120.6(4) . . ?
C14A C13A C31A 121.5(4) . . ?
O2A C14A C13A 123.8(4) . . ?
O2A C14A C9A 117.3(4) . . ?
C13A C14A C9A 118.9(4) . . ?
O2A C14A Li1 50.7(3) . . ?
C13A C14A Li1 126.2(4) . . ?
C9A C14A Li1 90.4(4) . . ?
C16A C15A C17A 109.0(4) . . ?
C16A C15A C2A 111.2(4) . . ?
C17A C15A C2A 110.3(4) . . ?
C16A C15A C18A 106.0(5) . . ?
C17A C15A C18A 108.0(5) . . ?
C2A C15A C18A 112.3(4) . . ?
C21A C19A C4A 110.3(5) . . ?
C21A C19A C20A 108.5(5) . . ?
C4A C19A C20A 112.3(5) . . ?
C21A C19A C22A 109.8(5) . . ?
C4A C19A C22A 108.9(5) . . ?
C20A C19A C22A 106.9(5) . . ?
N1A C23A C24A 111.0(4) . . ?
N2A C24A C23A 112.6(4) . . ?
N2A C24A Li1 50.6(3) . . ?
C23A C24A Li1 77.3(3) . . ?
C28C C27A C28A 39.9(7) . . ?
C28C C27A C30A 138.1(8) . . ?
C28A C27A C30A 113.5(8) . . ?
C28C C27A C29C 113.5(8) . . ?
C28A C27A C29C 137.5(8) . . ?
C30A C27A C29C 60.2(8) . . ?
C28C C27A C11A 109.4(6) . . ?
C28A C27A C11A 109.8(6) . . ?
C30A C27A C11A 111.1(6) . . ?
C29C C27A C11A 111.3(6) . . ?
C28C C27A C30C 103.7(7) . . ?
C28A C27A C30C 66.5(7) . . ?
C30A C27A C30C 50.5(7) . . ?
C29C C27A C30C 107.0(8) . . ?
C11A C27A C30C 111.7(5) . . ?
C28C C27A C29A 68.5(7) . . ?
C28A C27A C29A 105.5(7) . . ?
C30A C27A C29A 106.2(8) . . ?
C29C C27A C29A 48.9(7) . . ?
C11A C27A C29A 110.6(6) . . ?
C30C C27A C29A 136.9(7) . . ?
C34A C31A C13A 109.7(4) . . ?
C34A C31A C32A 106.7(4) . . ?
C13A C31A C32A 113.5(4) . . ?
C34A C31A C33A 109.7(4) . . ?
C13A C31A C33A 110.7(4) . . ?
C32A C31A C33A 106.4(4) . . ?
O1B C1B C2B 123.7(4) . . ?
O1B C1B C6B 118.2(4) . . ?
C2B C1B C6B 118.1(4) . . ?
C3B C2B C1B 117.7(4) . . ?
C3B C2B C15B 119.9(4) . . ?
C1B C2B C15B 122.2(4) . . ?
C4B C3B C2B 124.5(5) . . ?
C5B C4B C3B 115.6(4) . . ?
C5B C4B C19B 120.3(4) . . ?
C3B C4B C19B 124.0(4) . . ?
C4B C5B C6B 122.7(5) . . ?
C5B C6B C1B 121.0(4) . . ?
C5B C6B C7B 118.8(4) . . ?
C1B C6B C7B 120.2(4) . . ?
C6B C7B N1B 116.2(4) . . ?
N1B C8B C9B 118.0(4) . . ?
C14B C9B C10B 121.4(4) . . ?
C14B C9B C8B 121.4(4) . . ?
C10B C9B C8B 116.8(4) . . ?
C11B C10B C9B 120.8(5) . . ?
C12B C11B C10B 117.3(5) . . ?
C12B C11B C27B 121.6(4) . . ?
C10B C11B C27B 121.0(4) . . ?
C11B C12B C13B 124.8(5) . . ?
C12B C13B C14B 117.7(5) . . ?
C12B C13B C31B 120.2(5) . . ?
C14B C13B C31B 122.1(5) . . ?
O2B C14B C9B 119.0(4) . . ?
O2B C14B C13B 123.0(4) . . ?
C9B C14B C13B 118.0(4) . . ?
C17B C15B C16B 110.8(4) . . ?
C17B C15B C2B 108.2(4) . . ?
C16B C15B C2B 112.0(4) . . ?
C17B C15B C18B 107.1(4) . . ?
C16B C15B C18B 105.6(4) . . ?
C2B C15B C18B 113.1(4) . . ?
C21B C19B C4B 108.0(4) . . ?
C21B C19B C20B 108.6(4) . . ?
C4B C19B C20B 111.6(4) . . ?
C21B C19B C22B 111.0(5) . . ?
C4B C19B C22B 109.4(4) . . ?
C20B C19B C22B 108.2(4) . . ?
N1B C23B C24B 112.5(4) . . ?
N2B C24B C23B 112.6(4) . . ?
C28B C27B C30B 107.5(5) . . ?
C28B C27B C29B 109.7(5) . . ?
C30B C27B C29B 109.0(4) . . ?
C28B C27B C11B 113.6(4) . . ?
C30B C27B C11B 109.2(4) . . ?
C29B C27B C11B 107.7(4) . . ?
C13B C31B C33B 109.3(5) . . ?
C13B C31B C34B 110.2(5) . . ?
C33B C31B C34B 109.7(5) . . ?
C13B C31B C32B 112.5(5) . . ?
C33B C31B C32B 108.1(5) . . ?
C34B C31B C32B 107.0(5) . . ?
C3S' C2S C1S 156.1 . . ?
C3S' C2S C3S 46.9 . . ?
C1S C2S C3S 137.5 . . ?
C2S C3S C4S 130.9 . . ?
C2S C3S' C4S 130.9 . . ?
C5S C4S C3S 153.8 . . ?
C5S C4S C3S' 113.0 . . ?
C3S C4S C3S' 46.9 . . ?
C6S C5S C4S 142.6 . . ?

loop_
_geom_bond_atom_site_label_1
_geom_bond_atom_site_label_2
_geom_bond_distance
_geom_bond_site_symmetry_2
_geom_bond_publ_flag
Nd1 O2B 2.259(3) . ?
Nd1 O1B 2.299(3) . ?
Nd1 O1A 2.322(3) . ?
Nd1 O2A 2.325(3) . ?
Nd1 N1B 2.621(4) . ?
Nd1 N2B 2.740(4) . ?
Nd1 Li1 3.117(8) . ?
Li1 O1A 1.956(9) . ?
Li1 O2A 2.023(9) . ?
Li1 N1A 2.064(9) . ?
Li1 N2A 2.165(9) . ?
Li1 C1A 2.580(10) . ?
Li1 C14A 2.584(10) . ?
Li1 C24A 2.774(10) . ?
O1A C1A 1.359(6) . ?
O2A C14A 1.335(6) . ?
O1B C1B 1.347(6) . ?
O2B C14B 1.325(6) . ?
N1A C23A 1.473(6) . ?
N1A C8A 1.480(6) . ?
N1A C7A 1.495(6) . ?
N2A C24A 1.457(7) . ?
N2A C26A 1.468(7) . ?
N2A C25A 1.468(7) . ?
N1B C8B 1.478(6) . ?
N1B C23B 1.489(6) . ?
N1B C7B 1.509(6) . ?
N2B C25B 1.470(6) . ?
N2B C26B 1.472(6) . ?
N2B C24B 1.476(7) . ?
C1A C2A 1.397(7) . ?
C1A C6A 1.418(7) . ?
C2A C3A 1.406(7) . ?
C2A C15A 1.535(7) . ?
C3A C4A 1.391(7) . ?
C4A C5A 1.392(7) . ?
C4A C19A 1.528(7) . ?
C5A C6A 1.388(7) . ?
C6A C7A 1.509(7) . ?
C8A C9A 1.497(7) . ?
C9A C10A 1.407(7) . ?
C9A C14A 1.424(7) . ?
C10A C11A 1.379(8) . ?
C11A C12A 1.396(7) . ?
C11A C27A 1.531(8) . ?
C12A C13A 1.405(7) . ?
C13A C14A 1.414(7) . ?
C13A C31A 1.531(7) . ?
C15A C16A 1.523(8) . ?
C15A C17A 1.524(7) . ?
C15A C18A 1.547(8) . ?
C19A C21A 1.520(9) . ?
C19A C20A 1.534(8) . ?
C19A C22A 1.537(9) . ?
C20B C19B 1.530(7) . ?
C23A C24A 1.521(8) . ?
C27A C28C 1.451(13) . ?
C27A C28A 1.462(13) . ?
C27A C30A 1.462(14) . ?
C27A C29C 1.462(13) . ?
C27A C30C 1.615(13) . ?
C27A C29A 1.622(13) . ?
C31A C34A 1.531(7) . ?
C31A C32A 1.535(7) . ?
C31A C33A 1.560(7) . ?
C1B C2B 1.408(7) . ?
C1B C6B 1.410(7) . ?
C2B C3B 1.407(7) . ?
C2B C15B 1.534(7) . ?
C3B C4B 1.394(7) . ?
C4B C5B 1.378(7) . ?
C4B C19B 1.527(7) . ?
C5B C6B 1.382(7) . ?
C6B C7B 1.486(7) . ?
C8B C9B 1.512(7) . ?
C9B C14B 1.397(7) . ?
C9B C10B 1.414(7) . ?
C10B C11B 1.377(7) . ?
C11B C12B 1.373(7) . ?
C11B C27B 1.546(7) . ?
C12B C13B 1.400(7) . ?
C13B C14B 1.425(7) . ?
C13B C31B 1.521(7) . ?
C15B C17B 1.523(7) . ?
C15B C16B 1.530(7) . ?
C15B C18B 1.546(7) . ?
C19B C21B 1.509(8) . ?
C19B C22B 1.532(8) . ?
C23B C24B 1.527(7) . ?
C27B C28B 1.507(8) . ?
C27B C30B 1.534(8) . ?
C27B C29B 1.543(8) . ?
C31B C33B 1.535(8) . ?
C31B C34B 1.540(8) . ?
C31B C32B 1.540(8) . ?
C1S C2S 1.4301 . ?
C2S C3S' 1.4297 . ?
C2S C3S 1.4302 . ?
C3S C4S 1.4303 . ?
C3S' C4S 1.4303 . ?
C4S C5S 1.4302 . ?
C5S C6S 1.4299 . ?
